data_7110009
loop_
_publ_author_name
'Yuehong Wen'
'Tianlu Sheng'
'Shengmin Hu'
'Xiao Ma'
'Chunhong Tan'
'Yanlong Wang'
'Zhihao Sun'
'Zhenzhen Xue'
'Xintao Wu'

_publ_section_title
;
 Intercalation of chiral molecules into layered metal-organic frameworks:
 a strategy to synthesize homochiral MOFs
;
_journal_name_full Chem.Commun.
_journal_page_first 10644
_journal_paper_doi 10.1039/c3cc46230g
_journal_volume 49
_journal_year 2013
_chemical_absolute_configuration unk
_chemical_formula_sum 'C19 H34 Cl N5 O12 Zn'
_chemical_formula_weight 625.33
_chemical_name_systematic
; 
 ? 
;
_space_group_IT_number 76
_symmetry_cell_setting tetragonal
_symmetry_space_group_name_Hall 'P 4w'
_symmetry_space_group_name_H-M 'P 41'
_atom_sites_solution_hydrogens geom
_atom_sites_solution_primary direct
_atom_sites_solution_secondary difmap
_audit_creation_method SHELXL-97
_cell_angle_alpha 90.00
_cell_angle_beta 90.00
_cell_angle_gamma 90.00
_cell_formula_units_Z 4
_cell_length_a 9.368(3)
_cell_length_b 9.368(3)
_cell_length_c 30.389(16)
_cell_measurement_reflns_used 6294
_cell_measurement_temperature 293(2)
_cell_measurement_theta_max 27.5477
_cell_measurement_theta_min 2.5542
_cell_volume 2666.9(19)
_computing_cell_refinement 'CrystalClear (Rigaku Inc., 2008)'
_computing_data_collection 'CrystalClear (Rigaku Inc., 2008)'
_computing_data_reduction 'CrystalClear (Rigaku Inc., 2008)'
_computing_structure_refinement 'SHELXL-97 (Sheldrick, 1997)'
_computing_structure_solution 'SHELXS-97 (Sheldrick, 1990)'
_diffrn_ambient_temperature 293(2)
_diffrn_detector_area_resol_mean 14.6306
_diffrn_measured_fraction_theta_full 0.984
_diffrn_measured_fraction_theta_max 0.984
_diffrn_measurement_device_type 'Mercury70 (2x2 bin mode)'
_diffrn_measurement_method CCD_Profile_fitting
_diffrn_radiation_monochromator graphite
_diffrn_radiation_source 'fine-focus sealed tube'
_diffrn_radiation_type MoK\a
_diffrn_radiation_wavelength 0.71073
_diffrn_reflns_av_R_equivalents 0.0463
_diffrn_reflns_av_sigmaI/netI 0.0598
_diffrn_reflns_limit_h_max 9
_diffrn_reflns_limit_h_min -11
_diffrn_reflns_limit_k_max 12
_diffrn_reflns_limit_k_min -12
_diffrn_reflns_limit_l_max 39
_diffrn_reflns_limit_l_min -39
_diffrn_reflns_number 17053
_diffrn_reflns_theta_full 27.52
_diffrn_reflns_theta_max 27.52
_diffrn_reflns_theta_min 2.27
_exptl_absorpt_coefficient_mu 1.090
_exptl_absorpt_correction_T_max 1.0000
_exptl_absorpt_correction_T_min 0.8516
_exptl_absorpt_correction_type multi-scan
_exptl_crystal_colour White
_exptl_crystal_density_diffrn 1.557
_exptl_crystal_density_method 'not measured'
_exptl_crystal_description Prism
_exptl_crystal_F_000 1304
_exptl_crystal_size_max 0.2000
_exptl_crystal_size_mid 0.2000
_exptl_crystal_size_min 0.2000
_refine_diff_density_max 0.586
_refine_diff_density_min -0.490
_refine_diff_density_rms 0.078
_refine_ls_abs_structure_details 'Flack H D (1983), Acta Cryst. A39, 876-881'
_refine_ls_abs_structure_Flack 0.052(18)
_refine_ls_extinction_method none
_refine_ls_goodness_of_fit_ref 1.066
_refine_ls_hydrogen_treatment constr
_refine_ls_matrix_type full
_refine_ls_number_parameters 343
_refine_ls_number_reflns 5612
_refine_ls_number_restraints 1
_refine_ls_restrained_S_all 1.065
_refine_ls_R_factor_all 0.0724
_refine_ls_R_factor_gt 0.0607
_refine_ls_shift/su_max 0.000
_refine_ls_shift/su_mean 0.000
_refine_ls_structure_factor_coef Fsqd
_refine_ls_weighting_details 'calc w=1/[\s^2^(Fo^2^)+(0.0866P)^2^+1.2382P] where P=(Fo^2^+2Fc^2^)/3'
_refine_ls_weighting_scheme calc
_refine_ls_wR_factor_gt 0.1512
_refine_ls_wR_factor_ref 0.1619
_reflns_number_gt 4773
_reflns_number_total 5612
_reflns_threshold_expression >2sigma(I)
_cod_data_source_file c3cc46230g.txt
_cod_data_source_block a
_cod_original_cell_volume 2667.1(19)
_cod_original_sg_symbol_H-M P4(1)
_cod_database_code 7110009

loop_
_symmetry_equiv_pos_as_xyz
'x, y, z'
'-x, -y, z+1/2'
'-y, x, z+1/4'
'y, -x, z+3/4'

loop_
_atom_site_label
_atom_site_type_symbol
_atom_site_fract_x
_atom_site_fract_y
_atom_site_fract_z
_atom_site_U_iso_or_equiv
_atom_site_adp_type
_atom_site_occupancy
_atom_site_symmetry_multiplicity
_atom_site_calc_flag
_atom_site_refinement_flags
Zn1 Zn 0.66822(6) 0.73958(6) -0.086900(16) 0.03147(15) Uani 1 1 d .
Cl1 Cl -0.2599(3) 1.1338(3) 0.13540(10) 0.0888(7) Uani 1 1 d .
C1 C 0.4036(7) 0.5752(7) -0.1039(3) 0.0596(18) Uani 1 1 d .
H1A H 0.3027 0.5567 -0.0995 0.072 Uiso 1 1 calc R
H1B H 0.4267 0.5552 -0.1344 0.072 Uiso 1 1 calc R
C2 C 0.4865(8) 0.4844(9) -0.0754(3) 0.077(3) Uani 1 1 d .
H2A H 0.4645 0.3855 -0.0820 0.092 Uiso 1 1 calc R
H2B H 0.4594 0.5023 -0.0451 0.092 Uiso 1 1 calc R
C3 C 0.7197(9) 0.4198(7) -0.1118(2) 0.0606(19) Uani 1 1 d .
H3A H 0.8206 0.4430 -0.1108 0.073 Uiso 1 1 calc R
H3B H 0.6854 0.4435 -0.1411 0.073 Uiso 1 1 calc R
C4 C 0.7024(8) 0.2594(6) -0.10475(19) 0.0459(14) Uani 1 1 d .
C5 C 0.7500(8) 0.1956(7) -0.0669(2) 0.0504(16) Uani 1 1 d .
H5A H 0.7931 0.2494 -0.0449 0.061 Uiso 1 1 calc R
C6 C 0.7329(7) 0.0492(6) -0.06202(19) 0.0453(14) Uani 1 1 d .
H6A H 0.7688 0.0059 -0.0368 0.054 Uiso 1 1 calc R
C7 C 0.6193(7) 0.0321(6) -0.12850(19) 0.0459(14) Uani 1 1 d .
H7A H 0.5739 -0.0229 -0.1498 0.055 Uiso 1 1 calc R
C8 C 0.6357(8) 0.1788(7) -0.13532(19) 0.0527(16) Uani 1 1 d .
H8A H 0.6008 0.2208 -0.1609 0.063 Uiso 1 1 calc R
C9 C 0.3511(6) 0.7939(8) -0.0593(2) 0.0510(16) Uani 1 1 d .
H9A H 0.3722 0.8952 -0.0585 0.061 Uiso 1 1 calc R
H9B H 0.3781 0.7534 -0.0312 0.061 Uiso 1 1 calc R
C10 C 0.1907(6) 0.7735(7) -0.06611(18) 0.0411(13) Uani 1 1 d .
C11 C 0.1104(6) 0.6779(8) -0.0409(2) 0.0497(14) Uani 1 1 d .
H11A H 0.1544 0.6229 -0.0193 0.060 Uiso 1 1 calc R
C12 C -0.0335(6) 0.6659(7) -0.04817(19) 0.0435(13) Uani 1 1 d .
H12A H -0.0858 0.6033 -0.0307 0.052 Uiso 1 1 calc R
C13 C -0.0262(7) 0.8305(7) -0.10380(19) 0.0480(14) Uani 1 1 d .
H13A H -0.0730 0.8835 -0.1253 0.058 Uiso 1 1 calc R
C14 C 0.1208(7) 0.8492(8) -0.0985(2) 0.0531(16) Uani 1 1 d .
H14A H 0.1708 0.9118 -0.1165 0.064 Uiso 1 1 calc R
C15 C 0.2651(8) 0.3632(7) 0.0394(2) 0.0516(15) Uani 1 1 d .
C16 C 0.2920(11) 0.2391(8) 0.0096(2) 0.071(2) Uani 1 1 d .
H16A H 0.2956 0.2720 -0.0210 0.085 Uiso 1 1 calc R
C17 C 0.4324(11) 0.1595(10) 0.0211(5) 0.109(4) Uani 1 1 d .
H17A H 0.4872 0.1404 -0.0054 0.131 Uiso 1 1 calc R
H17B H 0.4902 0.2160 0.0410 0.131 Uiso 1 1 calc R
C18 C 0.3873(9) 0.0224(9) 0.0426(3) 0.075(2) Uani 1 1 d .
H18A H 0.4406 -0.0575 0.0306 0.090 Uiso 1 1 calc R
H18B H 0.4030 0.0266 0.0741 0.090 Uiso 1 1 calc R
C19 C 0.2359(8) 0.0077(7) 0.03280(18) 0.0487(15) Uani 1 1 d .
N1 N 0.4356(5) 0.7278(5) -0.09366(16) 0.0392(10) Uani 1 1 d .
H1C H 0.4147 0.7770 -0.1187 0.047 Uiso 1 1 calc R
N2 N 0.6457(5) 0.5075(5) -0.08033(16) 0.0390(10) Uani 1 1 d .
H2C H 0.6841 0.4853 -0.0537 0.047 Uiso 1 1 calc R
N3 N 0.6683(5) -0.0313(5) -0.09145(16) 0.0376(10) Uani 1 1 d .
N4 N -0.1022(5) 0.7402(5) -0.07940(15) 0.0370(10) Uani 1 1 d .
N5 N 0.1899(7) 0.1260(6) 0.01353(19) 0.0615(16) Uani 1 1 d .
H5B H 0.1039 0.1343 0.0040 0.074 Uiso 1 1 calc R
O1 O 0.6545(4) 0.7537(4) -0.01373(14) 0.0401(10) Uani 1 1 d .
O2 O 0.6884(4) 0.7187(4) -0.15819(15) 0.0407(10) Uani 1 1 d .
O3 O 0.3546(6) 0.4627(5) 0.03811(15) 0.0599(13) Uani 1 1 d .
O4 O 0.1558(6) 0.3654(6) 0.06258(19) 0.0745(15) Uani 1 1 d .
O5 O 0.1618(6) -0.0992(5) 0.04034(16) 0.0615(13) Uani 1 1 d .
O6 O -0.342(2) 1.0864(12) 0.1664(6) 0.303(12) Uani 1 1 d .
O7 O -0.2024(15) 1.2618(10) 0.1444(4) 0.179(6) Uani 1 1 d .
O8 O -0.1685(10) 1.0440(12) 0.1131(4) 0.150(4) Uani 1 1 d .
O9 O -0.344(2) 1.179(4) 0.1038(8) 0.45(2) Uani 1 1 d .
O10 O 0.8612(6) 0.9014(7) 0.03143(17) 0.0738(16) Uani 1 1 d .
O11 O 0.6439(6) 0.4883(6) 0.02021(17) 0.0759(16) Uani 1 1 d .
O12 O -0.1229(9) 0.3064(9) 0.0370(3) 0.112(2) Uani 1 1 d .

loop_
_atom_site_aniso_label
_atom_site_aniso_U_11
_atom_site_aniso_U_22
_atom_site_aniso_U_33
_atom_site_aniso_U_23
_atom_site_aniso_U_13
_atom_site_aniso_U_12
Zn1 0.0252(3) 0.0260(3) 0.0432(3) -0.0003(2) -0.0009(2) 0.0006(2)
Cl1 0.0613(13) 0.0907(18) 0.1144(17) -0.0401(14) 0.0078(12) 0.0144(11)
C1 0.032(3) 0.043(4) 0.104(5) -0.018(3) -0.008(3) -0.003(3)
C2 0.042(4) 0.067(5) 0.120(7) 0.020(5) -0.009(4) -0.025(4)
C3 0.097(6) 0.025(3) 0.059(4) 0.005(3) 0.021(4) 0.005(3)
C4 0.063(4) 0.026(3) 0.048(3) -0.001(2) 0.009(3) 0.009(3)
C5 0.064(4) 0.034(3) 0.053(3) -0.005(2) -0.013(3) -0.003(3)
C6 0.057(4) 0.031(3) 0.048(3) -0.001(2) -0.014(3) 0.000(3)
C7 0.058(4) 0.025(3) 0.055(3) -0.002(2) -0.016(3) 0.003(2)
C8 0.082(5) 0.036(3) 0.041(3) 0.001(2) -0.015(3) 0.006(3)
C9 0.026(3) 0.071(5) 0.056(3) -0.017(3) -0.006(2) -0.003(3)
C10 0.030(3) 0.050(4) 0.043(3) -0.012(2) -0.001(2) 0.002(3)
C11 0.027(3) 0.066(4) 0.057(3) 0.003(3) -0.005(2) 0.003(3)
C12 0.030(3) 0.048(4) 0.052(3) 0.011(2) 0.002(2) 0.006(2)
C13 0.038(3) 0.056(4) 0.050(3) 0.012(3) -0.004(2) 0.000(3)
C14 0.030(3) 0.066(4) 0.064(4) 0.002(3) 0.003(2) 0.003(3)
C15 0.063(4) 0.048(4) 0.044(3) -0.001(3) 0.001(3) 0.006(3)
C16 0.122(7) 0.048(4) 0.042(3) -0.003(3) 0.014(4) -0.027(4)
C17 0.062(6) 0.061(6) 0.204(12) -0.012(7) 0.056(7) -0.002(5)
C18 0.055(5) 0.056(5) 0.114(6) -0.011(4) 0.008(4) 0.003(4)
C19 0.067(4) 0.037(3) 0.042(3) -0.004(2) -0.004(3) -0.003(3)
N1 0.022(2) 0.040(3) 0.056(3) -0.002(2) 0.0029(19) -0.0004(18)
N2 0.037(2) 0.026(2) 0.054(3) 0.0017(19) -0.002(2) 0.0003(18)
N3 0.033(2) 0.028(2) 0.051(2) 0.002(2) -0.008(2) 0.0021(17)
N4 0.027(2) 0.036(2) 0.048(3) 0.0014(19) -0.0024(18) 0.0034(18)
N5 0.079(4) 0.041(3) 0.065(3) 0.004(2) -0.023(3) -0.006(3)
O1 0.037(2) 0.042(2) 0.041(2) 0.0003(16) -0.0054(16) 0.0009(16)
O2 0.038(2) 0.038(2) 0.046(2) -0.0023(17) -0.0014(17) -0.0044(17)
O3 0.078(4) 0.042(3) 0.059(3) -0.013(2) 0.011(2) -0.007(2)
O4 0.070(4) 0.072(4) 0.082(3) -0.024(3) 0.011(3) -0.010(3)
O5 0.072(4) 0.046(3) 0.066(3) 0.002(2) -0.014(2) -0.001(2)
O6 0.43(2) 0.101(8) 0.37(2) -0.036(11) 0.32(2) -0.077(12)
O7 0.233(12) 0.085(6) 0.219(12) -0.034(7) 0.130(10) -0.021(7)
O8 0.109(6) 0.145(8) 0.196(9) -0.081(7) 0.025(6) 0.031(6)
O9 0.201(18) 0.87(6) 0.29(2) -0.25(3) -0.149(18) 0.24(3)
O10 0.075(4) 0.090(4) 0.057(3) -0.008(3) -0.017(2) -0.014(3)
O11 0.087(4) 0.061(3) 0.079(3) 0.023(3) -0.014(3) -0.021(3)
O12 0.106(6) 0.114(6) 0.115(6) 0.003(5) -0.026(4) -0.006(5)

loop_
_atom_type_symbol
_atom_type_description
_atom_type_scat_dispersion_real
_atom_type_scat_dispersion_imag
_atom_type_scat_source
C C 0.0033 0.0016 'International Tables Vol C Tables 4.2.6.8 and 6.1.1.4'
H H 0.0000 0.0000 'International Tables Vol C Tables 4.2.6.8 and 6.1.1.4'
N N 0.0061 0.0033 'International Tables Vol C Tables 4.2.6.8 and 6.1.1.4'
O O 0.0106 0.0060 'International Tables Vol C Tables 4.2.6.8 and 6.1.1.4'
Cl Cl 0.1484 0.1585 'International Tables Vol C Tables 4.2.6.8 and 6.1.1.4'
Zn Zn 0.2839 1.4301 'International Tables Vol C Tables 4.2.6.8 and 6.1.1.4'

loop_
_geom_angle_atom_site_label_1
_geom_angle_atom_site_label_2
_geom_angle_atom_site_label_3
_geom_angle
_geom_angle_site_symmetry_1
_geom_angle_site_symmetry_3
N3 Zn1 N4 90.20(18) 1_565 1_655
N3 Zn1 O2 91.46(17) 1_565 .
N4 Zn1 O2 91.06(16) 1_655 .
N3 Zn1 N2 174.28(18) 1_565 .
N4 Zn1 N2 95.11(18) 1_655 .
O2 Zn1 N2 90.57(17) . .
N3 Zn1 N1 92.54(17) 1_565 .
N4 Zn1 N1 177.21(19) 1_655 .
O2 Zn1 N1 89.36(17) . .
N2 Zn1 N1 82.13(18) . .
N3 Zn1 O1 90.28(17) 1_565 .
N4 Zn1 O1 87.25(16) 1_655 .
O2 Zn1 O1 177.58(19) . .
N2 Zn1 O1 87.85(17) . .
N1 Zn1 O1 92.24(16) . .
O6 Cl1 O9 106.9(18) . .
O6 Cl1 O7 113.3(8) . .
O9 Cl1 O7 95.7(19) . .
O6 Cl1 O8 121.1(9) . .
O9 Cl1 O8 102.2(11) . .
O7 Cl1 O8 113.4(7) . .
C2 C1 N1 109.4(6) . .
C2 C1 H1A 109.8 . .
N1 C1 H1A 109.8 . .
C2 C1 H1B 109.8 . .
N1 C1 H1B 109.8 . .
H1A C1 H1B 108.2 . .
C1 C2 N2 112.8(6) . .
C1 C2 H2A 109.0 . .
N2 C2 H2A 109.0 . .
C1 C2 H2B 109.0 . .
N2 C2 H2B 109.0 . .
H2A C2 H2B 107.8 . .
N2 C3 C4 114.6(5) . .
N2 C3 H3A 108.6 . .
C4 C3 H3A 108.6 . .
N2 C3 H3B 108.6 . .
C4 C3 H3B 108.6 . .
H3A C3 H3B 107.6 . .
C8 C4 C5 118.9(6) . .
C8 C4 C3 120.2(6) . .
C5 C4 C3 120.9(6) . .
C4 C5 C6 118.9(6) . .
C4 C5 H5A 120.6 . .
C6 C5 H5A 120.6 . .
N3 C6 C5 123.1(5) . .
N3 C6 H6A 118.5 . .
C5 C6 H6A 118.5 . .
N3 C7 C8 121.2(5) . .
N3 C7 H7A 119.4 . .
C8 C7 H7A 119.4 . .
C4 C8 C7 119.9(5) . .
C4 C8 H8A 120.0 . .
C7 C8 H8A 120.0 . .
N1 C9 C10 112.8(5) . .
N1 C9 H9A 109.0 . .
C10 C9 H9A 109.0 . .
N1 C9 H9B 109.0 . .
C10 C9 H9B 109.0 . .
H9A C9 H9B 107.8 . .
C11 C10 C14 117.7(6) . .
C11 C10 C9 122.3(5) . .
C14 C10 C9 119.9(6) . .
C10 C11 C12 119.5(6) . .
C10 C11 H11A 120.2 . .
C12 C11 H11A 120.2 . .
N4 C12 C11 122.9(6) . .
N4 C12 H12A 118.5 . .
C11 C12 H12A 118.5 . .
N4 C13 C14 122.8(6) . .
N4 C13 H13A 118.6 . .
C14 C13 H13A 118.6 . .
C10 C14 C13 119.1(6) . .
C10 C14 H14A 120.4 . .
C13 C14 H14A 120.4 . .
O3 C15 O4 123.7(6) . .
O3 C15 C16 116.6(6) . .
O4 C15 C16 119.7(7) . .
N5 C16 C15 114.4(7) . .
N5 C16 C17 101.0(6) . .
C15 C16 C17 112.4(8) . .
N5 C16 H16A 109.6 . .
C15 C16 H16A 109.6 . .
C17 C16 H16A 109.6 . .
C18 C17 C16 105.7(7) . .
C18 C17 H17A 110.6 . .
C16 C17 H17A 110.6 . .
C18 C17 H17B 110.6 . .
C16 C17 H17B 110.6 . .
H17A C17 H17B 108.7 . .
C19 C18 C17 105.5(8) . .
C19 C18 H18A 110.6 . .
C17 C18 H18A 110.7 . .
C19 C18 H18B 110.7 . .
C17 C18 H18B 110.6 . .
H18A C18 H18B 108.8 . .
O5 C19 N5 125.1(7) . .
O5 C19 C18 125.8(7) . .
N5 C19 C18 109.1(6) . .
C9 N1 C1 116.7(5) . .
C9 N1 Zn1 117.0(4) . .
C1 N1 Zn1 105.5(3) . .
C9 N1 H1C 105.5 . .
C1 N1 H1C 105.5 . .
Zn1 N1 H1C 105.5 . .
C3 N2 C2 117.2(6) . .
C3 N2 Zn1 117.3(4) . .
C2 N2 Zn1 104.2(4) . .
C3 N2 H2C 105.7 . .
C2 N2 H2C 105.7 . .
Zn1 N2 H2C 105.7 . .
C6 N3 C7 118.0(5) . .
C6 N3 Zn1 121.9(4) . 1_545
C7 N3 Zn1 119.4(4) . 1_545
C13 N4 C12 117.8(5) . .
C13 N4 Zn1 118.4(4) . 1_455
C12 N4 Zn1 123.4(4) . 1_455
C19 N5 C16 116.0(7) . .
C19 N5 H5B 122.0 . .
C16 N5 H5B 122.0 . .

loop_
_geom_bond_atom_site_label_1
_geom_bond_atom_site_label_2
_geom_bond_distance
_geom_bond_site_symmetry_2
Zn1 N3 2.151(4) 1_565
Zn1 N4 2.163(5) 1_655
Zn1 O2 2.183(5) .
Zn1 N2 2.193(5) .
Zn1 N1 2.191(4) .
Zn1 O1 2.231(5) .
Cl1 O6 1.293(10) .
Cl1 O9 1.31(2) .
Cl1 O7 1.343(11) .
Cl1 O8 1.378(8) .
C1 C2 1.440(10) .
C1 N1 1.494(8) .
C1 H1A 0.9700 .
C1 H1B 0.9700 .
C2 N2 1.514(9) .
C2 H2A 0.9700 .
C2 H2B 0.9700 .
C3 N2 1.440(8) .
C3 C4 1.526(9) .
C3 H3A 0.9700 .
C3 H3B 0.9700 .
C4 C8 1.350(9) .
C4 C5 1.371(9) .
C5 C6 1.389(8) .
C5 H5A 0.9300 .
C6 N3 1.317(7) .
C6 H6A 0.9300 .
C7 N3 1.353(7) .
C7 C8 1.398(8) .
C7 H7A 0.9300 .
C8 H8A 0.9300 .
C9 N1 1.448(8) .
C9 C10 1.529(8) .
C9 H9A 0.9700 .
C9 H9B 0.9700 .
C10 C11 1.399(9) .
C10 C14 1.378(9) .
C11 C12 1.371(8) .
C11 H11A 0.9300 .
C12 N4 1.342(7) .
C12 H12A 0.9300 .
C13 N4 1.331(8) .
C13 C14 1.398(9) .
C13 H13A 0.9300 .
C14 H14A 0.9300 .
C15 O3 1.254(9) .
C15 O4 1.244(9) .
C15 C16 1.494(9) .
C16 N5 1.432(10) .
C16 C17 1.552(14) .
C16 H16A 0.9800 .
C17 C18 1.501(13) .
C17 H17A 0.9700 .
C17 H17B 0.9700 .
C18 C19 1.455(11) .
C18 H18A 0.9700 .
C18 H18B 0.9700 .
C19 O5 1.240(8) .
C19 N5 1.325(8) .
N1 H1C 0.9100 .
N2 H2C 0.9100 .
N3 Zn1 2.151(4) 1_545
N4 Zn1 2.163(5) 1_455
N5 H5B 0.8600 .
